data_2107625
loop_
_publ_author_name
'Madsen, Solveig R.'
'Moggach, Stephen A.'
'Overgaard, Jacob'
'Brummerstedt Iversen, Bo'

_publ_section_title
;
 Anisotropic compressibility of the coordination polymer emim[Mn(btc)]
;
_journal_issue 3
_journal_name_full 'Acta Crystallographica Section B'
_journal_page_first 389
_journal_page_last 394
_journal_paper_doi 10.1107/S2052520616005515
_journal_volume 72
_journal_year 2016
_chemical_formula_moiety 'C9 H3 Mn O6, C6 H11 N2'
_chemical_formula_sum 'C15 H14 Mn N2 O6'
_chemical_formula_weight 373.22
_chemical_name_systematic
;
 ?
;
_space_group_crystal_system orthorhombic
_space_group_IT_number 61
_space_group_name_Hall '-P 2ac 2ab'
_space_group_name_H-M_alt 'P b c a'
_symmetry_space_group_name_Hall '-P 2ac 2ab'
_symmetry_space_group_name_H-M 'P b c a'
_atom_sites_solution_hydrogens geom
_atom_sites_solution_primary direct
_atom_sites_solution_secondary difmap
_audit_creation_method
;
  Olex2 1.2
  (compiled Apr 23 2013 17:59:47, GUI svn.r4466)
;
_cell_angle_alpha 90
_cell_angle_beta 90
_cell_angle_gamma 90
_cell_formula_units_Z 8
_cell_length_a 14.150(2)
_cell_length_b 11.860(2)
_cell_length_c 16.574(2)
_cell_measurement_pressure 248E4(12)
_cell_measurement_reflns_used 2012
_cell_measurement_temperature 296(2)
_cell_measurement_theta_max 23.32
_cell_measurement_theta_min 3.33
_cell_volume 2781.4(7)
_computing_cell_refinement 'Bruker SAINT'
_computing_data_collection 'Bruker APEX2'
_computing_data_reduction 'Bruker SAINT'
_computing_molecular_graphics
;
O. V. Dolomanov, L. J. Bourhis, R. J. Gildea, J. A. K. Howard and H. Puschmann,
OLEX2: a complete structure solution, refinement and analysis program.
J. Appl. Cryst. (2009). 42, 339-341.
;
_computing_publication_material
;
O. V. Dolomanov, L. J. Bourhis, R. J. Gildea, J. A. K. Howard and H. Puschmann,
OLEX2: a complete structure solution, refinement and analysis program.
J. Appl. Cryst. (2009). 42, 339-341.
;
_computing_structure_refinement
;
XL, G.M. Sheldrick, Acta Cryst.
(2008). A64, 112-122
;
_diffrn_ambient_temperature 296.15
_diffrn_measured_fraction_theta_full 0.588
_diffrn_measured_fraction_theta_max 0.720
_diffrn_measurement_device_type 'Bruker APEX-II CCD'
_diffrn_measurement_method '\f and \w scans'
_diffrn_radiation_type MoK\a
_diffrn_radiation_wavelength 0.71073
_diffrn_reflns_av_R_equivalents 0.1456
_diffrn_reflns_limit_h_max 14
_diffrn_reflns_limit_h_min -14
_diffrn_reflns_limit_k_max 11
_diffrn_reflns_limit_k_min -11
_diffrn_reflns_limit_l_max 17
_diffrn_reflns_limit_l_min -17
_diffrn_reflns_number 6857
_diffrn_reflns_theta_full 25.242
_diffrn_reflns_theta_max 23.497
_diffrn_reflns_theta_min 3.327
_exptl_absorpt_coefficient_mu 0.988
_exptl_absorpt_correction_T_max 0.7449
_exptl_absorpt_correction_T_min 0.5232
_exptl_absorpt_correction_type multi-scan
_exptl_absorpt_process_details SADABS
_exptl_crystal_colour colorless
_exptl_crystal_density_diffrn 1.783
_exptl_crystal_density_method 'not measured'
_exptl_crystal_description prismatic
_exptl_crystal_F_000 1528
_exptl_crystal_size_max 0.1
_exptl_crystal_size_mid 0.08
_exptl_crystal_size_min 0.08
_refine_diff_density_max 0.613
_refine_diff_density_min -0.915
_refine_ls_extinction_method none
_refine_ls_goodness_of_fit_ref 1.063
_refine_ls_hydrogen_treatment constr
_refine_ls_matrix_type full
_refine_ls_number_parameters 174
_refine_ls_number_reflns 1482
_refine_ls_number_restraints 244
_refine_ls_restrained_S_all 0.988
_refine_ls_R_factor_all 0.1605
_refine_ls_R_factor_gt 0.0892
_refine_ls_shift/su_max 0.000
_refine_ls_shift/su_mean 0.000
_refine_ls_structure_factor_coef Fsqd
_refine_ls_weighting_details 'w=1/[\s^2^(Fo^2^)+(0.1059P)^2^+27.0755P] where P=(Fo^2^+2Fc^2^)/3'
_refine_ls_weighting_scheme calc
_refine_ls_wR_factor_gt 0.2134
_refine_ls_wR_factor_ref 0.2518
_reflns_number_gt 867
_reflns_number_total 1482
_reflns_threshold_expression 'I > 2\s(I)'
_cod_data_source_file bm5080sup1.cif
_cod_data_source_block mn6b11s1_2.5GPa
_cod_original_cell_volume 2781.3(8)
_cod_database_code 2107625

loop_
_space_group_symop_operation_xyz
'x, y, z'
'-x+1/2, -y, z+1/2'
'-x, y+1/2, -z+1/2'
'x+1/2, -y+1/2, -z'
'-x, -y, -z'
'x-1/2, y, -z-1/2'
'x, -y-1/2, z-1/2'
'-x-1/2, y-1/2, z'

loop_
_atom_site_type_symbol
_atom_site_label
_atom_site_fract_x
_atom_site_fract_y
_atom_site_fract_z
_atom_site_U_iso_or_equiv
_atom_site_adp_type
_atom_site_calc_flag
_atom_site_occupancy
Mn Mn1 0.61009(13) 0.47072(19) 0.56353(10) 0.0273(7) Uani d 1
O O5 0.7033(6) 0.4764(9) 0.4601(5) 0.037(2) Uani d 1
O O6 0.7123(6) 0.6216(9) 0.5420(5) 0.038(2) Uani d 1
O O3 0.6036(6) 0.3137(8) 0.6452(5) 0.034(2) Uani d 1
O O2 0.5082(6) 0.5623(8) 0.6355(5) 0.033(2) Uani d 1
C C6 0.3578(8) 0.7816(12) 0.5527(8) 0.029(3) Uiso d 1
H H6 0.3590 0.7616 0.4985 0.035 Uiso calc 1
C C12 0.3480(10) 0.2041(14) 0.7594(9) 0.056(3) Uani d 1
H H12 0.3254 0.1311 0.7662 0.067 Uiso calc 1
C C10 0.3858(11) 0.1890(15) 0.6107(9) 0.068(5) Uani d 1
H H10A 0.3244 0.1616 0.5958 0.102 Uiso calc 1
H H10B 0.4289 0.1268 0.6152 0.102 Uiso calc 1
H H10C 0.4082 0.2404 0.5703 0.102 Uiso calc 1
C C13 0.3542(9) 0.2821(13) 0.8185(10) 0.051(3) Uani d 1
H H13 0.3368 0.2737 0.8723 0.061 Uiso calc 1
C C14 0.4052(12) 0.4853(15) 0.8204(9) 0.070(4) Uani d 1
H H14A 0.3498 0.5318 0.8114 0.084 Uiso calc 1
H H14B 0.4589 0.5227 0.7957 0.084 Uiso calc 1
N N1 0.3797(7) 0.2477(12) 0.6888(7) 0.055(3) Uani d 1
O O1 0.5045(5) 0.3807(9) 0.4933(5) 0.033(2) Uani d 1
C C9 0.7370(9) 0.5716(15) 0.4791(9) 0.040(4) Uiso d 1
C C4 0.6985(9) 0.4019(13) 0.8405(7) 0.033(4) Uiso d 1
H H4 0.7332 0.4643 0.8239 0.040 Uiso calc 1
C C8 0.6486(10) 0.3723(14) 0.6945(9) 0.038(4) Uiso d 1
C C5 0.6981(8) 0.3706(11) 0.9214(7) 0.019(3) Uiso d 1
C C7 0.4749(9) 0.6301(12) 0.5820(8) 0.028(3) Uiso d 1
O O4 0.6932(6) 0.4597(9) 0.6755(5) 0.037(2) Uani d 1
C C15 0.4221(14) 0.4739(19) 0.9096(10) 0.095(6) Uani d 1
H H15A 0.3767 0.4227 0.9322 0.142 Uiso calc 1
H H15B 0.4157 0.5464 0.9349 0.142 Uiso calc 1
H H15C 0.4847 0.4454 0.9188 0.142 Uiso calc 1
N N2 0.3914(8) 0.3764(11) 0.7825(8) 0.058(3) Uani d 1
C C11 0.4051(10) 0.3534(14) 0.7044(9) 0.057(4) Uani d 1
H H11 0.4289 0.4038 0.6665 0.068 Uiso calc 1
C C2 0.5925(8) 0.2485(13) 0.8090(8) 0.032(3) Uiso d 1
H H2 0.5596 0.2053 0.7715 0.039 Uiso calc 1
C C1 0.4121(8) 0.7224(12) 0.6082(7) 0.024(3) Uiso d 1
C C3 0.6467(8) 0.3394(12) 0.7843(8) 0.026(3) Uiso d 1

loop_
_atom_site_aniso_label
_atom_site_aniso_U_11
_atom_site_aniso_U_22
_atom_site_aniso_U_33
_atom_site_aniso_U_12
_atom_site_aniso_U_13
_atom_site_aniso_U_23
Mn1 0.0336(12) 0.0315(16) 0.0167(11) 0.0008(10) 0.0006(8) 0.0003(11)
O5 0.046(5) 0.036(7) 0.029(4) -0.012(4) 0.016(3) -0.004(4)
O6 0.046(5) 0.042(6) 0.025(5) -0.007(4) 0.009(4) -0.008(4)
O3 0.042(5) 0.044(5) 0.015(4) -0.007(4) -0.005(4) 0.003(4)
O2 0.039(5) 0.041(6) 0.020(4) 0.006(4) 0.000(3) 0.003(4)
C12 0.043(8) 0.056(8) 0.069(6) 0.002(5) 0.002(6) 0.015(5)
C10 0.068(12) 0.064(12) 0.072(7) 0.002(8) 0.000(7) 0.003(7)
C13 0.028(7) 0.060(8) 0.066(6) 0.009(5) -0.003(5) 0.014(5)
C14 0.069(11) 0.065(8) 0.077(8) 0.002(7) 0.007(7) -0.003(7)
N1 0.043(7) 0.054(7) 0.066(6) -0.001(5) 0.003(5) 0.014(5)
O1 0.031(4) 0.042(7) 0.026(4) -0.002(3) 0.005(3) 0.000(4)
O4 0.037(5) 0.049(7) 0.024(4) -0.004(4) -0.003(3) 0.001(4)
C15 0.105(15) 0.105(17) 0.075(8) 0.023(12) 0.005(8) -0.015(8)
N2 0.046(7) 0.058(7) 0.070(6) 0.004(5) 0.001(5) 0.008(5)
C11 0.049(8) 0.054(8) 0.067(6) 0.000(6) 0.005(5) 0.011(5)

loop_
_atom_type_symbol
_atom_type_description
_atom_type_scat_dispersion_real
_atom_type_scat_dispersion_imag
_atom_type_scat_source
C C 0.0033 0.0016 'International Tables Vol C Tables 4.2.6.8 and 6.1.1.4'
H H 0.0000 0.0000 'International Tables Vol C Tables 4.2.6.8 and 6.1.1.4'
N N 0.0061 0.0033 'International Tables Vol C Tables 4.2.6.8 and 6.1.1.4'
O O 0.0106 0.0060 'International Tables Vol C Tables 4.2.6.8 and 6.1.1.4'
Mn Mn 0.3368 0.7283 'International Tables Vol C Tables 4.2.6.8 and 6.1.1.4'

loop_
_geom_angle_atom_site_label_1
_geom_angle_atom_site_label_2
_geom_angle_atom_site_label_3
_geom_angle_site_symmetry_1
_geom_angle_site_symmetry_3
_geom_angle
O5 Mn1 O6 . . 58.4(3)
O5 Mn1 O3 . . 121.0(4)
O5 Mn1 O1 . . 90.6(3)
O5 Mn1 C9 . . 29.4(4)
O5 Mn1 C8 . . 124.3(4)
O5 Mn1 O4 . . 110.1(3)
O6 Mn1 C9 . . 29.0(4)
O6 Mn1 C8 . . 110.7(4)
O3 Mn1 O6 . . 137.4(3)
O3 Mn1 C9 . . 136.4(4)
O3 Mn1 C8 . . 29.5(4)
O2 Mn1 O5 . . 145.8(4)
O2 Mn1 O6 . . 96.5(3)
O2 Mn1 O3 . . 93.1(3)
O2 Mn1 O1 . . 94.8(3)
O2 Mn1 C9 . . 122.1(5)
O2 Mn1 C8 . . 84.4(4)
O2 Mn1 O4 . . 85.5(3)
O1 Mn1 O6 . . 136.3(3)
O1 Mn1 O3 . . 83.7(3)
O1 Mn1 C9 . . 114.6(4)
O1 Mn1 C8 . . 112.4(5)
O1 Mn1 O4 . . 142.1(4)
C8 Mn1 C9 . . 122.2(5)
O4 Mn1 O6 . . 80.9(3)
O4 Mn1 O3 . . 58.6(3)
O4 Mn1 C9 . . 96.5(4)
O4 Mn1 C8 . . 29.8(4)
C9 O5 Mn1 . . 93.4(8)
C9 O6 Mn1 . . 86.4(9)
C8 O3 Mn1 . . 85.1(9)
C7 O2 Mn1 . . 100.2(7)
C1 C6 C5 . 3_656 119.7(12)
C13 C12 N1 . . 110.1(15)
C12 C13 N2 . . 105.6(14)
N2 C14 C15 . . 111.6(15)
C12 N1 C10 . . 126.7(15)
C11 N1 C12 . . 106.3(14)
C11 N1 C10 . . 126.9(14)
C7 O1 Mn1 5_666 . 114.4(8)
O5 C9 Mn1 . . 57.1(7)
O5 C9 C5 . 2_664 118.8(13)
O6 C9 Mn1 . . 64.6(8)
O6 C9 O5 . . 121.7(14)
O6 C9 C5 . 2_664 119.3(15)
C5 C9 Mn1 2_664 . 172.7(10)
C5 C4 C3 . . 119.9(13)
O3 C8 Mn1 . . 65.4(8)
O3 C8 O4 . . 123.6(13)
O3 C8 C3 . . 118.9(13)
O4 C8 Mn1 . . 60.7(7)
O4 C8 C3 . . 117.4(13)
C3 C8 Mn1 . . 160.9(10)
C6 C5 C9 3_646 2_665 120.1(12)
C6 C5 C4 3_646 . 120.2(12)
C4 C5 C9 . 2_665 119.5(12)
O2 C7 C1 . . 118.7(11)
O1 C7 O2 5_666 . 121.6(12)
O1 C7 C1 5_666 . 119.6(12)
C8 O4 Mn1 . . 89.5(8)
C13 N2 C14 . . 126.1(14)
C11 N2 C13 . . 108.0(14)
C11 N2 C14 . . 125.6(14)
N1 C11 N2 . . 110.0(14)
C3 C2 C1 . 3_646 118.9(12)
C6 C1 C7 . . 120.9(11)
C6 C1 C2 . 3_656 120.6(12)
C2 C1 C7 3_656 . 118.5(12)
C4 C3 C8 . . 120.1(13)
C2 C3 C4 . . 120.4(12)
C2 C3 C8 . . 119.5(12)

loop_
_geom_bond_atom_site_label_1
_geom_bond_atom_site_label_2
_geom_bond_site_symmetry_2
_geom_bond_distance
Mn1 O5 . 2.164(8)
Mn1 O6 . 2.328(10)
Mn1 O3 . 2.304(9)
Mn1 O2 . 2.164(9)
Mn1 O1 . 2.174(9)
Mn1 C9 . 2.572(15)
Mn1 C8 . 2.524(15)
Mn1 O4 . 2.201(8)
O5 C9 . 1.266(17)
O6 C9 . 1.249(16)
O3 C8 . 1.247(16)
O2 C7 . 1.287(15)
C6 C5 3_656 1.388(18)
C6 C1 . 1.387(17)
C12 C13 . 1.349(15)
C12 N1 . 1.356(14)
C10 N1 . 1.472(14)
C13 N2 . 1.373(14)
C14 C15 . 1.504(15)
C14 N2 . 1.449(15)
N1 C11 . 1.329(15)
O1 C7 5_666 1.287(14)
C9 C5 2_664 1.492(18)
C4 C5 . 1.390(16)
C4 C3 . 1.398(18)
C8 O4 . 1.254(17)
C8 C3 . 1.540(18)
C5 C6 3_646 1.388(18)
C5 C9 2_665 1.492(18)
C7 O1 5_666 1.287(14)
C7 C1 . 1.477(18)
N2 C11 . 1.337(14)
C2 C1 3_646 1.409(16)
C2 C3 . 1.386(18)
C1 C2 3_656 1.409(16)

_cod_database_fobs_code 2107625
